data_2228585
loop_
_publ_author_name
'Xu, Jia-Kun'
'Sun, Xiao-Chun'
'Guo, Feng'

_publ_section_title
;
 <i>catena</i>-Poly[[(2,2'-bipyridine)nickel(II)]-\m-2,4'-oxydibenzoato]
;
_journal_coeditor_code WM2416
_journal_issue 12
_journal_name_full 'Acta Crystallographica Section E'
_journal_page_first m1574
_journal_paper_doi 10.1107/S1600536810046210
_journal_volume 66
_journal_year 2010
_chemical_formula_iupac '[Ni (C14 H8 O5) (C10 H8 N2)]'
_chemical_formula_moiety 'C24 H16 N2 Ni O5'
_chemical_formula_sum 'C24 H16 N2 Ni O5'
_chemical_formula_weight 471.10
_chemical_name_systematic
;
<i>catena</i>-Poly[[(2,2'-bipyridine)nickel(II)]-\m-2,4'-oxydibenzoato]
;
_space_group_IT_number 14
_symmetry_cell_setting monoclinic
_symmetry_space_group_name_Hall '-P 2ybc'
_symmetry_space_group_name_H-M 'P 1 21/c 1'
_atom_sites_solution_hydrogens geom
_atom_sites_solution_primary direct
_atom_sites_solution_secondary difmap
_cell_angle_alpha 90.000
_cell_angle_beta 99.464(3)
_cell_angle_gamma 90.000
_cell_formula_units_Z 4
_cell_length_a 8.0610(10)
_cell_length_b 15.039(2)
_cell_length_c 17.847(5)
_cell_measurement_reflns_used 3464
_cell_measurement_temperature 293(2)
_cell_measurement_theta_max 24.39
_cell_measurement_theta_min 2.31
_cell_volume 2134.1(7)
_computing_cell_refinement 'SAINT (Bruker, 2007)'
_computing_data_collection 'APEX2 (Bruker, 2007)'
_computing_data_reduction 'SAINT (Bruker, 2007)'
_computing_molecular_graphics 'DIAMOND (Brandenburg, 2006)'
_computing_publication_material 'SHELXTL (Sheldrick, 2008)'
_computing_structure_refinement 'SHELXL97 (Sheldrick, 2008)'
_computing_structure_solution 'SHELXS97 (Sheldrick, 2008)'
_diffrn_ambient_temperature 293(2)
_diffrn_measured_fraction_theta_full 0.993
_diffrn_measured_fraction_theta_max 0.993
_diffrn_measurement_device_type 'Bruker APEXII CCD'
_diffrn_measurement_method '\f and \w'
_diffrn_radiation_monochromator graphite
_diffrn_radiation_source 'fine-focus sealed tube'
_diffrn_radiation_type MoK\a
_diffrn_radiation_wavelength 0.71069
_diffrn_reflns_av_R_equivalents 0.0273
_diffrn_reflns_av_sigmaI/netI 0.0347
_diffrn_reflns_limit_h_max 5
_diffrn_reflns_limit_h_min -10
_diffrn_reflns_limit_k_max 19
_diffrn_reflns_limit_k_min -18
_diffrn_reflns_limit_l_max 23
_diffrn_reflns_limit_l_min -22
_diffrn_reflns_number 13096
_diffrn_reflns_theta_full 27.62
_diffrn_reflns_theta_max 27.62
_diffrn_reflns_theta_min 1.78
_diffrn_standards_number 0
_exptl_absorpt_coefficient_mu 0.948
_exptl_absorpt_correction_T_max 0.8330
_exptl_absorpt_correction_T_min 0.7641
_exptl_absorpt_correction_type multi-scan
_exptl_absorpt_process_details '(SADABS; Bruker, 2001)'
_exptl_crystal_colour green
_exptl_crystal_density_diffrn 1.466
_exptl_crystal_density_method 'not measured'
_exptl_crystal_description block
_exptl_crystal_F_000 968
_exptl_crystal_size_max 0.30
_exptl_crystal_size_mid 0.25
_exptl_crystal_size_min 0.20
_refine_diff_density_max 0.302
_refine_diff_density_min -0.224
_refine_ls_extinction_method none
_refine_ls_goodness_of_fit_ref 1.037
_refine_ls_hydrogen_treatment constr
_refine_ls_matrix_type full
_refine_ls_number_parameters 289
_refine_ls_number_reflns 4938
_refine_ls_number_restraints 0
_refine_ls_restrained_S_all 1.037
_refine_ls_R_factor_all 0.0576
_refine_ls_R_factor_gt 0.0343
_refine_ls_shift/su_max 0.002
_refine_ls_shift/su_mean 0.000
_refine_ls_structure_factor_coef Fsqd
_refine_ls_weighting_details 'calc w=1/[\s^2^(Fo^2^)+(0.0451P)^2^+0.1348P] where P=(Fo^2^+2Fc^2^)/3'
_refine_ls_weighting_scheme calc
_refine_ls_wR_factor_gt 0.0849
_refine_ls_wR_factor_ref 0.0944
_reflns_number_gt 3475
_reflns_number_total 4938
_reflns_threshold_expression I>2\s(I)
_cod_data_source_file wm2416.cif
_cod_data_source_block I
_cod_original_cell_volume 2134.1(6)
_cod_original_sg_symbol_H-M 'P 21/c'
_cod_database_code 2228585
_cod_database_fobs_code 2228585

loop_
_symmetry_equiv_pos_as_xyz
'x, y, z'
'-x, y+1/2, -z+1/2'
'-x, -y, -z'
'x, -y-1/2, z-1/2'

loop_
_atom_site_type_symbol
_atom_site_label
_atom_site_fract_x
_atom_site_fract_y
_atom_site_fract_z
_atom_site_U_iso_or_equiv
_atom_site_adp_type
_atom_site_calc_flag
_atom_site_refinement_flags
_atom_site_occupancy
_atom_site_disorder_assembly
_atom_site_disorder_group
Ni Ni1 0.68282(3) 0.376038(17) 0.855723(14) 0.04554(11) Uani d . 1 . .
O O3 0.26452(19) -0.09960(9) 0.91468(8) 0.0506(4) Uani d . 1 . .
O O4 0.31673(18) -0.13651(9) 0.76522(8) 0.0506(4) Uani d . 1 . .
O O2 0.45649(19) 0.30889(9) 0.86917(8) 0.0537(4) Uani d . 1 . .
C C1 0.5405(3) 0.23738(14) 0.87422(11) 0.0477(5) Uani d . 1 . .
O O5 0.09217(19) -0.11077(10) 0.68204(8) 0.0556(4) Uani d . 1 . .
C C13 0.1600(3) -0.12592(12) 0.74953(12) 0.0428(5) Uani d . 1 . .
O O1 0.69556(18) 0.23953(9) 0.87013(9) 0.0552(4) Uani d . 1 . .
C C5 0.3211(3) -0.01512(13) 0.90085(10) 0.0441(5) Uani d . 1 . .
C C12 0.0473(3) -0.13366(12) 0.80753(11) 0.0419(5) Uani d . 1 . .
C C7 0.4606(3) 0.14996(13) 0.88414(11) 0.0459(5) Uani d . 1 . .
N N2 0.6059(2) 0.50501(11) 0.85985(10) 0.0496(4) Uani d . 1 . .
C C6 0.2878(3) 0.13983(14) 0.87544(13) 0.0525(5) Uani d . 1 . .
H H6 0.2185 0.1891 0.8641 0.063 Uiso calc R 1 . .
C C19 0.6367(3) 0.54269(13) 0.92942(12) 0.0475(5) Uani d . 1 . .
C C11 -0.1211(3) -0.15605(15) 0.78357(13) 0.0538(5) Uani d . 1 . .
H H11 -0.1607 -0.1626 0.7319 0.065 Uiso calc R 1 . .
C C20 0.5772(3) 0.62678(14) 0.94207(14) 0.0585(6) Uani d . 1 . .
H H20 0.5992 0.6520 0.9903 0.070 Uiso calc R 1 . .
C C3 0.4924(3) -0.00607(14) 0.90999(12) 0.0511(5) Uani d . 1 . .
H H3 0.5614 -0.0553 0.9222 0.061 Uiso calc R 1 . .
C C8 0.0992(3) -0.12165(12) 0.88548(11) 0.0428(5) Uani d . 1 . .
C C4 0.2171(3) 0.05733(14) 0.88340(13) 0.0528(5) Uani d . 1 . .
H H4 0.1009 0.0508 0.8771 0.063 Uiso calc R 1 . .
C C2 0.5622(3) 0.07580(14) 0.90102(11) 0.0491(5) Uani d . 1 . .
H H2 0.6784 0.0815 0.9063 0.059 Uiso calc R 1 . .
C C9 -0.0083(3) -0.13424(14) 0.93671(13) 0.0546(6) Uani d . 1 . .
H H9 0.0290 -0.1256 0.9883 0.066 Uiso calc R 1 . .
C C18 0.7357(3) 0.48691(13) 0.98899(11) 0.0469(5) Uani d . 1 . .
C C17 0.7938(3) 0.51503(15) 1.06268(13) 0.0629(7) Uani d . 1 . .
H H17 0.7699 0.5720 1.0781 0.075 Uiso calc R 1 . .
N N1 0.7676(2) 0.40440(11) 0.96637(9) 0.0468(4) Uani d . 1 . .
C C23 0.5176(3) 0.55082(16) 0.80230(13) 0.0628(6) Uani d . 1 . .
H H23 0.4968 0.5250 0.7543 0.075 Uiso calc R 1 . .
C C22 0.4567(4) 0.63476(16) 0.81178(16) 0.0698(7) Uani d . 1 . .
H H22 0.3970 0.6655 0.7708 0.084 Uiso calc R 1 . .
C C21 0.4857(3) 0.67254(16) 0.88283(16) 0.0669(7) Uani d . 1 . .
H H21 0.4434 0.7287 0.8907 0.080 Uiso calc R 1 . .
C C28 -0.2301(3) -0.16874(17) 0.83440(15) 0.0661(7) Uani d . 1 . .
H H28 -0.3419 -0.1833 0.8171 0.079 Uiso calc R 1 . .
C C10 -0.1728(3) -0.15981(17) 0.91097(15) 0.0665(7) Uani d . 1 . .
H H10 -0.2448 -0.1710 0.9456 0.080 Uiso calc R 1 . .
C C14 0.8592(3) 0.34967(16) 1.01506(13) 0.0585(6) Uani d . 1 . .
H H14 0.8819 0.2929 0.9987 0.070 Uiso calc R 1 . .
C C15 0.9221(3) 0.37365(17) 1.08905(14) 0.0673(7) Uani d . 1 . .
H H15 0.9862 0.3341 1.1219 0.081 Uiso calc R 1 . .
C C16 0.8876(3) 0.45709(18) 1.11271(14) 0.0707(7) Uani d . 1 . .
H H16 0.9271 0.4748 1.1624 0.085 Uiso calc R 1 . .

loop_
_atom_site_aniso_label
_atom_site_aniso_U_11
_atom_site_aniso_U_22
_atom_site_aniso_U_33
_atom_site_aniso_U_12
_atom_site_aniso_U_13
_atom_site_aniso_U_23
Ni1 0.05637(19) 0.04095(16) 0.04131(16) -0.00815(12) 0.01396(12) -0.00735(11)
O3 0.0553(9) 0.0445(8) 0.0490(8) -0.0074(7) 0.0002(7) 0.0088(6)
O4 0.0466(9) 0.0593(9) 0.0471(8) 0.0024(7) 0.0111(7) 0.0057(7)
O2 0.0630(10) 0.0426(8) 0.0575(9) -0.0063(7) 0.0160(8) -0.0051(7)
C1 0.0598(14) 0.0461(12) 0.0383(11) -0.0088(11) 0.0116(10) -0.0080(9)
O5 0.0581(9) 0.0679(10) 0.0424(8) 0.0184(8) 0.0125(7) 0.0156(7)
C13 0.0500(13) 0.0337(10) 0.0452(11) 0.0051(9) 0.0095(9) 0.0031(9)
O1 0.0592(10) 0.0444(8) 0.0648(10) -0.0096(7) 0.0185(8) -0.0105(7)
C5 0.0549(13) 0.0409(11) 0.0359(10) -0.0065(9) 0.0057(9) 0.0005(8)
C12 0.0463(12) 0.0368(10) 0.0434(11) 0.0003(9) 0.0092(9) 0.0044(8)
C7 0.0558(13) 0.0436(11) 0.0394(11) -0.0088(10) 0.0109(10) -0.0056(9)
N2 0.0651(12) 0.0432(10) 0.0446(10) -0.0053(9) 0.0206(9) 0.0007(8)
C6 0.0554(14) 0.0424(12) 0.0609(14) 0.0011(10) 0.0129(11) -0.0002(10)
C19 0.0591(13) 0.0380(11) 0.0510(12) -0.0134(10) 0.0255(10) -0.0060(9)
C11 0.0521(13) 0.0535(13) 0.0550(13) -0.0055(11) 0.0060(11) 0.0034(11)
C20 0.0708(16) 0.0427(12) 0.0689(15) -0.0146(11) 0.0322(13) -0.0088(11)
C3 0.0533(13) 0.0472(12) 0.0513(12) 0.0007(10) 0.0042(11) 0.0039(10)
C8 0.0481(12) 0.0340(10) 0.0464(11) -0.0018(9) 0.0082(9) 0.0056(8)
C4 0.0484(13) 0.0482(12) 0.0622(13) -0.0048(10) 0.0106(11) 0.0001(10)
C2 0.0462(12) 0.0532(13) 0.0468(12) -0.0051(10) 0.0048(10) -0.0022(10)
C9 0.0691(16) 0.0515(13) 0.0458(12) 0.0029(11) 0.0174(11) 0.0056(10)
C18 0.0570(13) 0.0422(11) 0.0452(11) -0.0183(10) 0.0194(10) -0.0066(9)
C17 0.0842(18) 0.0508(13) 0.0553(14) -0.0278(13) 0.0166(13) -0.0153(11)
N1 0.0578(11) 0.0419(9) 0.0431(9) -0.0083(8) 0.0152(8) -0.0044(8)
C23 0.0838(18) 0.0583(14) 0.0496(13) 0.0027(13) 0.0204(12) 0.0066(11)
C22 0.0818(18) 0.0579(15) 0.0749(18) 0.0059(13) 0.0287(15) 0.0217(13)
C21 0.0783(18) 0.0431(13) 0.0880(19) -0.0015(12) 0.0398(15) 0.0053(13)
C28 0.0503(14) 0.0683(16) 0.0805(18) -0.0098(12) 0.0136(13) 0.0153(14)
C10 0.0590(16) 0.0743(16) 0.0727(17) 0.0038(13) 0.0303(13) 0.0192(14)
C14 0.0684(16) 0.0548(13) 0.0527(13) -0.0021(12) 0.0109(12) -0.0020(11)
C15 0.0689(17) 0.0711(17) 0.0571(14) -0.0144(14) -0.0036(13) 0.0055(12)
C16 0.0867(19) 0.0711(17) 0.0506(14) -0.0345(15) 0.0008(13) -0.0056(13)

loop_
_atom_type_symbol
_atom_type_description
_atom_type_scat_dispersion_real
_atom_type_scat_dispersion_imag
_atom_type_scat_source
C C 0.0033 0.0016 'International Tables Vol C Tables 4.2.6.8 and 6.1.1.4'
N N 0.0061 0.0033 'International Tables Vol C Tables 4.2.6.8 and 6.1.1.4'
O O 0.0106 0.0060 'International Tables Vol C Tables 4.2.6.8 and 6.1.1.4'
H H 0.0000 0.0000 'International Tables Vol C Tables 4.2.6.8 and 6.1.1.4'
Ni Ni 0.3393 1.1124 'International Tables Vol C Tables 4.2.6.8 and 6.1.1.4'

loop_
_geom_angle_atom_site_label_1
_geom_angle_atom_site_label_2
_geom_angle_atom_site_label_3
_geom_angle_site_symmetry_1
_geom_angle_site_symmetry_3
_geom_angle
_geom_angle_publ_flag
N1 Ni1 N2 . . 79.66(7) ?
N1 Ni1 O5 . 2_656 97.20(7) ?
N2 Ni1 O5 . 2_656 102.16(7) ?
N1 Ni1 O1 . . 94.92(6) ?
N2 Ni1 O1 . . 161.32(7) ?
O5 Ni1 O1 2_656 . 96.24(6) ?
N1 Ni1 O2 . . 98.50(6) ?
N2 Ni1 O2 . . 100.10(7) ?
O5 Ni1 O2 2_656 . 154.69(6) ?
O1 Ni1 O2 . . 62.76(6) ?
N1 Ni1 O4 . 2_656 158.99(7) ?
N2 Ni1 O4 . 2_656 99.73(6) ?
O5 Ni1 O4 2_656 2_656 62.20(6) ?
O1 Ni1 O4 . 2_656 91.67(6) ?
O2 Ni1 O4 . 2_656 102.26(6) ?
N1 Ni1 C1 . . 98.02(7) ?
N2 Ni1 C1 . . 131.15(8) ?
O5 Ni1 C1 2_656 . 126.32(7) ?
O1 Ni1 C1 . . 31.37(7) ?
O2 Ni1 C1 . . 31.38(6) ?
O4 Ni1 C1 2_656 . 97.98(6) ?
N1 Ni1 C13 . 2_656 128.32(8) ?
N2 Ni1 C13 . 2_656 103.84(7) ?
O5 Ni1 C13 2_656 2_656 31.15(6) ?
O1 Ni1 C13 . 2_656 93.58(6) ?
O2 Ni1 C13 . 2_656 130.16(6) ?
O4 Ni1 C13 2_656 2_656 31.08(6) ?
C1 Ni1 C13 . 2_656 114.35(7) ?
C5 O3 C8 . . 118.40(15) ?
C13 O4 Ni1 . 2_646 86.18(12) ?
C1 O2 Ni1 . . 87.30(13) ?
O1 C1 O2 . . 119.76(19) ?
O1 C1 C7 . . 118.8(2) ?
O2 C1 C7 . . 121.5(2) ?
O1 C1 Ni1 . . 58.44(11) ?
O2 C1 Ni1 . . 61.32(11) ?
C7 C1 Ni1 . . 177.03(17) ?
C13 O5 Ni1 . 2_646 91.63(13) ?
O4 C13 O5 . . 119.9(2) ?
O4 C13 C12 . . 122.70(18) ?
O5 C13 C12 . . 117.40(18) ?
O4 C13 Ni1 . 2_646 62.74(11) ?
O5 C13 Ni1 . 2_646 57.21(11) ?
C12 C13 Ni1 . 2_646 172.74(15) ?
C1 O1 Ni1 . . 90.19(13) ?
C3 C5 C4 . . 120.79(19) ?
C3 C5 O3 . . 115.13(18) ?
C4 C5 O3 . . 123.98(19) ?
C11 C12 C8 . . 116.98(19) ?
C11 C12 C13 . . 118.66(19) ?
C8 C12 C13 . . 124.35(18) ?
C6 C7 C2 . . 118.89(19) ?
C6 C7 C1 . . 122.1(2) ?
C2 C7 C1 . . 119.0(2) ?
C23 N2 C19 . . 118.88(19) ?
C23 N2 Ni1 . . 125.94(15) ?
C19 N2 Ni1 . . 114.91(14) ?
C4 C6 C7 . . 120.8(2) ?
C4 C6 H6 . . 119.6 ?
C7 C6 H6 . . 119.6 ?
N2 C19 C20 . . 121.2(2) ?
N2 C19 C18 . . 114.72(17) ?
C20 C19 C18 . . 124.1(2) ?
C28 C11 C12 . . 121.7(2) ?
C28 C11 H11 . . 119.1 ?
C12 C11 H11 . . 119.1 ?
C21 C20 C19 . . 119.3(2) ?
C21 C20 H20 . . 120.3 ?
C19 C20 H20 . . 120.3 ?
C5 C3 C2 . . 119.9(2) ?
C5 C3 H3 . . 120.0 ?
C2 C3 H3 . . 120.0 ?
C9 C8 O3 . . 117.07(19) ?
C9 C8 C12 . . 121.8(2) ?
O3 C8 C12 . . 121.12(19) ?
C5 C4 C6 . . 119.1(2) ?
C5 C4 H4 . . 120.4 ?
C6 C4 H4 . . 120.4 ?
C3 C2 C7 . . 120.5(2) ?
C3 C2 H2 . . 119.8 ?
C7 C2 H2 . . 119.8 ?
C8 C9 C10 . . 119.5(2) ?
C8 C9 H9 . . 120.2 ?
C10 C9 H9 . . 120.2 ?
N1 C18 C17 . . 121.0(2) ?
N1 C18 C19 . . 114.53(17) ?
C17 C18 C19 . . 124.5(2) ?
C16 C17 C18 . . 119.0(2) ?
C16 C17 H17 . . 120.5 ?
C18 C17 H17 . . 120.5 ?
C14 N1 C18 . . 119.28(19) ?
C14 N1 Ni1 . . 124.68(15) ?
C18 N1 Ni1 . . 115.90(14) ?
N2 C23 C22 . . 122.2(2) ?
N2 C23 H23 . . 118.9 ?
C22 C23 H23 . . 118.9 ?
C21 C22 C23 . . 118.9(2) ?
C21 C22 H22 . . 120.5 ?
C23 C22 H22 . . 120.5 ?
C20 C21 C22 . . 119.5(2) ?
C20 C21 H21 . . 120.3 ?
C22 C21 H21 . . 120.3 ?
C10 C28 C11 . . 119.7(2) ?
C10 C28 H28 . . 120.2 ?
C11 C28 H28 . . 120.2 ?
C28 C10 C9 . . 120.2(2) ?
C28 C10 H10 . . 119.9 ?
C9 C10 H10 . . 119.9 ?
N1 C14 C15 . . 122.7(2) ?
N1 C14 H14 . . 118.7 ?
C15 C14 H14 . . 118.7 ?
C16 C15 C14 . . 118.2(2) ?
C16 C15 H15 . . 120.9 ?
C14 C15 H15 . . 120.9 ?
C15 C16 C17 . . 119.8(2) ?
C15 C16 H16 . . 120.1 ?
C17 C16 H16 . . 120.1 ?

loop_
_geom_bond_atom_site_label_1
_geom_bond_atom_site_label_2
_geom_bond_site_symmetry_2
_geom_bond_distance
_geom_bond_publ_flag
Ni1 N1 . 2.0260(17) yes
Ni1 N2 . 2.0412(18) yes
Ni1 O5 2_656 2.0459(19) yes
Ni1 O1 . 2.0694(16) yes
Ni1 O2 . 2.1331(18) yes
Ni1 O4 2_656 2.1673(15) yes
O3 C5 . 1.386(2) ?
O3 C8 . 1.389(3) ?
O4 C13 . 1.258(3) ?
O4 Ni1 2_646 2.1673(15) ?
O2 C1 . 1.266(2) ?
C1 O1 . 1.264(3) ?
C1 C7 . 1.487(3) ?
O5 C13 . 1.259(2) ?
O5 Ni1 2_646 2.0459(19) ?
C13 C12 . 1.490(3) ?
C13 Ni1 2_646 2.433(2) ?
C5 C3 . 1.370(3) ?
C5 C4 . 1.379(3) ?
C12 C11 . 1.396(3) ?
C12 C8 . 1.397(3) ?
C7 C6 . 1.384(3) ?
C7 C2 . 1.387(3) ?
N2 C23 . 1.340(3) ?
N2 C19 . 1.350(2) ?
C6 C4 . 1.383(3) ?
C6 H6 . 0.9300 ?
C19 C20 . 1.384(3) ?
C19 C18 . 1.480(3) ?
C11 C28 . 1.376(3) ?
C11 H11 . 0.9300 ?
C20 C21 . 1.371(3) ?
C20 H20 . 0.9300 ?
C3 C2 . 1.374(3) ?
C3 H3 . 0.9300 ?
C8 C9 . 1.373(3) ?
C4 H4 . 0.9300 ?
C2 H2 . 0.9300 ?
C9 C10 . 1.384(3) ?
C9 H9 . 0.9300 ?
C18 N1 . 1.343(3) ?
C18 C17 . 1.388(3) ?
C17 C16 . 1.381(3) ?
C17 H17 . 0.9300 ?
N1 C14 . 1.329(3) ?
C23 C22 . 1.375(3) ?
C23 H23 . 0.9300 ?
C22 C21 . 1.374(4) ?
C22 H22 . 0.9300 ?
C21 H21 . 0.9300 ?
C28 C10 . 1.375(3) ?
C28 H28 . 0.9300 ?
C10 H10 . 0.9300 ?
C14 C15 . 1.382(3) ?
C14 H14 . 0.9300 ?
C15 C16 . 1.367(3) ?
C15 H15 . 0.9300 ?
C16 H16 . 0.9300 ?
